data_2213742
loop_
_publ_author_name
'Zheng-Feng Xie'
'Xue-Xia Mo'
'Xue-Li Mo'
'Fang-Ming Liu'

_publ_section_title
;
 1-(5-Methyl-3-phenylisoxazol-4-yl)ethanone
;
_journal_coeditor_code CV2244
_journal_issue 6
_journal_name_full 'Acta Crystallographica Section E'
_journal_page_first o3010
_journal_page_last o3010
_journal_paper_doi 10.1107/S1600536807024415
_journal_volume 63
_journal_year 2007
_chemical_formula_iupac 'C12 H11 N O2'
_chemical_formula_moiety 'C12 H11 N O2'
_chemical_formula_sum 'C12 H11 N O2'
_chemical_formula_weight 201.22
_chemical_melting_point 336
_chemical_name_systematic
;
1-(5-methyl-3-phenylisoxazol-4-yl)ethanone
;
_space_group_IT_number 14
_symmetry_cell_setting monoclinic
_symmetry_space_group_name_Hall '-P 2yn'
_symmetry_space_group_name_H-M 'P 1 21/n 1'
_cell_angle_alpha 90.00
_cell_angle_beta 92.60(3)
_cell_angle_gamma 90.00
_cell_formula_units_Z 4
_cell_length_a 14.090(3)
_cell_length_b 5.2504(11)
_cell_length_c 14.280(3)
_cell_measurement_reflns_used 5329
_cell_measurement_temperature 293(2)
_cell_measurement_theta_max 27.5
_cell_measurement_theta_min 3.26
_cell_volume 1055.3(4)
_computing_cell_refinement RAPID-AUTO
_computing_data_collection 'RAPID-AUTO (Rigaku 2004)'
_computing_data_reduction RAPID-AUTO
_computing_molecular_graphics 'SHELXTL (Bruker, 2001)'
_computing_publication_material SHELXL97
_computing_structure_refinement 'SHELXL97 (Sheldrick, 1997)'
_computing_structure_solution 'SHELXS97 (Sheldrick, 1997)'
_diffrn_ambient_temperature 293(2)
_diffrn_measured_fraction_theta_full 27.49
_diffrn_measured_fraction_theta_max 27.48
_diffrn_measurement_device_type 'Rigaku R-AXIS SPIDER'
_diffrn_measurement_method '\w oscillation'
_diffrn_radiation_monochromator graphite
_diffrn_radiation_source 'Rotating Anode'
_diffrn_radiation_type MoK\a
_diffrn_radiation_wavelength 0.71073
_diffrn_reflns_av_R_equivalents 0.0246
_diffrn_reflns_av_sigmaI/netI 0.0221
_diffrn_reflns_limit_h_max 18
_diffrn_reflns_limit_h_min -18
_diffrn_reflns_limit_k_max 6
_diffrn_reflns_limit_k_min -6
_diffrn_reflns_limit_l_max 18
_diffrn_reflns_limit_l_min -18
_diffrn_reflns_number 10361
_diffrn_reflns_theta_full 27.49
_diffrn_reflns_theta_max 27.48
_diffrn_reflns_theta_min 3.97
_diffrn_standards_decay_% 0
_diffrn_standards_interval_count 0
_diffrn_standards_interval_time 0
_diffrn_standards_number 0
_exptl_absorpt_coefficient_mu 0.087
_exptl_absorpt_correction_T_max 0.9828
_exptl_absorpt_correction_T_min 0.9416
_exptl_absorpt_correction_type multi-scan
_exptl_absorpt_process_details
;
Higashi (1995)
;
_exptl_crystal_colour colourless
_exptl_crystal_density_diffrn 1.266
_exptl_crystal_density_method 'not measured'
_exptl_crystal_description prism
_exptl_crystal_F_000 424
_exptl_crystal_size_max 0.70
_exptl_crystal_size_mid 0.50
_exptl_crystal_size_min 0.20
_refine_diff_density_max 0.243
_refine_diff_density_min -0.221
_refine_ls_extinction_coef 0.063(14)
_refine_ls_extinction_method SHELXL
_refine_ls_goodness_of_fit_ref 1.050
_refine_ls_hydrogen_treatment constr
_refine_ls_matrix_type full
_refine_ls_number_parameters 137
_refine_ls_number_reflns 2410
_refine_ls_number_restraints 0
_refine_ls_restrained_S_all 1.050
_refine_ls_R_factor_all 0.0982
_refine_ls_R_factor_gt 0.0613
_refine_ls_shift/su_max 0.000
_refine_ls_shift/su_mean 0.000
_refine_ls_structure_factor_coef Fsqd
_refine_ls_weighting_details 'calc w=1/[\s^2^(Fo^2^)+(0.15P)^2^+0.2275P] where P=(Fo^2^+2Fc^2^)/3'
_refine_ls_weighting_scheme calc
_refine_ls_wR_factor_ref 0.2565
_reflns_number_gt 1444
_reflns_number_total 2410
_reflns_threshold_expression I>2\s(I)
_cod_data_source_file cv2244.cif
_cod_data_source_block I
_cod_depositor_comments
;
The following automatic conversions were performed:
'_symmetry_cell_setting' value 'Monoclinic' changed to 'monoclinic'
according to '/home/saulius/struct/CIF-dictionaries/cif_core.dic'
dictionary named 'cif_core.dic' version 2.4.1 from 2010-06-29.

Automatic conversion script
Id: cif_fix_enum 1527 2010-12-29 10:47:43Z saulius 

The following automatic conversions were performed:

'_symmetry_cell_setting' value 'Monoclinic' changed to 'monoclinic'
according to /home/saulius/struct/CIF-dictionaries/cif_core.dic
dictionary named 'cif_core.dic' version 2.4.1 from 2010-06-29.

Automatic conversion script
Id: cif_fix_values 1715 2011-07-08 13:25:40Z adriana 
;
_cod_original_sg_symbol_H-M 'P 21/n'
_cod_database_code 2213742
_cod_database_fobs_code 2213742

loop_
_symmetry_equiv_pos_as_xyz
'x, y, z'
'-x+1/2, y+1/2, -z+1/2'
'-x, -y, -z'
'x-1/2, -y-1/2, z-1/2'

loop_
_atom_site_type_symbol
_atom_site_label
_atom_site_fract_x
_atom_site_fract_y
_atom_site_fract_z
_atom_site_U_iso_or_equiv
_atom_site_adp_type
_atom_site_calc_flag
_atom_site_refinement_flags
_atom_site_occupancy
O O1 0.25512(14) 0.1587(4) 0.82721(12) 0.0768(6) Uani d . 1
O O2 0.46364(16) 0.6933(5) 0.89829(16) 0.0964(8) Uani d . 1
N N1 0.19230(16) 0.2155(5) 0.89941(16) 0.0764(7) Uani d . 1
C C1 0.1178(3) 0.6683(8) 1.0260(2) 0.1056(12) Uani d . 1
H H1 0.1011 0.7383 0.9678 0.127 Uiso calc R 1
C C2 0.0734(3) 0.7530(11) 1.1046(3) 0.1268(16) Uani d . 1
H H2 0.0286 0.8828 1.0989 0.152 Uiso calc R 1
C C3 0.0946(3) 0.6488(8) 1.1894(2) 0.0954(11) Uani d . 1
H H3 0.0626 0.7004 1.2417 0.114 Uiso calc R 1
C C4 0.1624(4) 0.4698(8) 1.1971(2) 0.1256(16) Uani d . 1
H H4 0.1793 0.4015 1.2556 0.151 Uiso calc R 1
C C5 0.2073(4) 0.3863(7) 1.1188(2) 0.1178(15) Uani d . 1
H H5 0.2535 0.2602 1.1250 0.141 Uiso calc R 1
C C6 0.18481(17) 0.4861(5) 1.03262(16) 0.0601(6) Uani d . 1
C C7 0.23385(16) 0.3934(5) 0.94913(15) 0.0572(6) Uani d . 1
C C8 0.32306(15) 0.4644(4) 0.91255(14) 0.0536(6) Uani d . 1
C C9 0.39362(17) 0.6557(5) 0.94341(16) 0.0607(6) Uani d . 1
C C10 0.3788(2) 0.8049(6) 1.0298(2) 0.0759(8) Uani d . 1
H H10C 0.4307 0.9216 1.0404 0.114 Uiso calc R 1
H H10B 0.3759 0.6913 1.0823 0.114 Uiso calc R 1
H H10A 0.3204 0.8984 1.0226 0.114 Uiso calc R 1
C C11 0.33123(17) 0.3083(5) 0.83683(15) 0.0596(6) Uani d . 1
C C12 0.4041(2) 0.2697(6) 0.76707(18) 0.0747(8) Uani d . 1
H H12C 0.3831 0.1407 0.7232 0.112 Uiso calc R 1
H H12B 0.4626 0.2171 0.7984 0.112 Uiso calc R 1
H H12A 0.4141 0.4264 0.7342 0.112 Uiso calc R 1

loop_
_atom_site_aniso_label
_atom_site_aniso_U_11
_atom_site_aniso_U_22
_atom_site_aniso_U_33
_atom_site_aniso_U_12
_atom_site_aniso_U_13
_atom_site_aniso_U_23
O1 0.0791(12) 0.0874(13) 0.0643(11) -0.0131(10) 0.0068(9) -0.0224(9)
O2 0.0895(15) 0.1154(17) 0.0872(14) -0.0362(12) 0.0347(12) -0.0201(12)
N1 0.0676(13) 0.0920(16) 0.0700(14) -0.0163(12) 0.0102(11) -0.0163(12)
C1 0.097(2) 0.149(3) 0.0723(18) 0.047(2) 0.0205(16) 0.013(2)
C2 0.100(3) 0.185(4) 0.098(3) 0.049(3) 0.031(2) -0.010(3)
C3 0.093(2) 0.114(3) 0.083(2) -0.023(2) 0.0432(17) -0.0238(18)
C4 0.200(5) 0.117(3) 0.0626(18) 0.023(3) 0.041(2) 0.0083(19)
C5 0.189(4) 0.109(3) 0.0579(16) 0.054(3) 0.031(2) 0.0109(17)
C6 0.0593(13) 0.0657(13) 0.0562(12) -0.0088(11) 0.0110(9) -0.0029(10)
C7 0.0600(13) 0.0618(13) 0.0495(11) -0.0031(10) 0.0014(9) -0.0015(10)
C8 0.0594(12) 0.0574(12) 0.0443(10) -0.0003(9) 0.0039(8) 0.0016(9)
C9 0.0608(13) 0.0638(13) 0.0580(13) -0.0030(10) 0.0079(10) 0.0016(10)
C10 0.0687(16) 0.0788(17) 0.0808(17) -0.0105(13) 0.0092(13) -0.0204(14)
C11 0.0646(14) 0.0658(13) 0.0481(11) 0.0042(11) 0.0014(10) -0.0008(10)
C12 0.0772(17) 0.0907(19) 0.0568(13) 0.0156(14) 0.0102(12) -0.0067(13)

loop_
_atom_type_symbol
_atom_type_description
_atom_type_scat_dispersion_real
_atom_type_scat_dispersion_imag
_atom_type_scat_source
C C 0.0033 0.0016 'International Tables Vol C Tables 4.2.6.8 and 6.1.1.4'
H H 0.0000 0.0000 'International Tables Vol C Tables 4.2.6.8 and 6.1.1.4'
N N 0.0061 0.0033 'International Tables Vol C Tables 4.2.6.8 and 6.1.1.4'
O O 0.0106 0.0060 'International Tables Vol C Tables 4.2.6.8 and 6.1.1.4'

loop_
_geom_angle_atom_site_label_1
_geom_angle_atom_site_label_2
_geom_angle_atom_site_label_3
_geom_angle
C11 O1 N1 109.08(17)
C7 N1 O1 105.53(19)
C6 C1 C2 121.0(3)
C6 C1 H1 119.5
C2 C1 H1 119.5
C3 C2 C1 120.5(4)
C3 C2 H2 119.8
C1 C2 H2 119.8
C4 C3 C2 119.1(3)
C4 C3 H3 120.5
C2 C3 H3 120.5
C3 C4 C5 120.4(4)
C3 C4 H4 119.8
C5 C4 H4 119.8
C6 C5 C4 120.9(4)
C6 C5 H5 119.5
C4 C5 H5 119.5
C1 C6 C5 118.1(3)
C1 C6 C7 121.8(2)
C5 C6 C7 120.1(3)
N1 C7 C8 111.7(2)
N1 C7 C6 117.4(2)
C8 C7 C6 130.9(2)
C11 C8 C7 103.9(2)
C11 C8 C9 124.6(2)
C7 C8 C9 131.5(2)
O2 C9 C8 120.4(2)
O2 C9 C10 120.1(2)
C8 C9 C10 119.5(2)
C9 C10 H10C 109.5
C9 C10 H10B 109.5
H10C C10 H10B 109.5
C9 C10 H10A 109.5
H10C C10 H10A 109.5
H10B C10 H10A 109.5
O1 C11 C8 109.8(2)
O1 C11 C12 115.5(2)
C8 C11 C12 134.6(2)
C11 C12 H12C 109.5
C11 C12 H12B 109.5
H12C C12 H12B 109.5
C11 C12 H12A 109.5
H12C C12 H12A 109.5
H12B C12 H12A 109.5

loop_
_geom_bond_atom_site_label_1
_geom_bond_atom_site_label_2
_geom_bond_distance
O1 C11 1.331(3)
O1 N1 1.421(3)
O2 C9 1.219(3)
N1 C7 1.297(3)
C1 C6 1.344(4)
C1 C2 1.383(5)
C1 H1 0.9300
C2 C3 1.350(6)
C2 H2 0.9300
C3 C4 1.341(5)
C3 H3 0.9300
C4 C5 1.381(5)
C4 H4 0.9300
C5 C6 1.362(4)
C5 H5 0.9300
C6 C7 1.487(3)
C7 C8 1.432(3)
C8 C11 1.366(3)
C8 C9 1.467(3)
C9 C10 1.484(4)
C10 H10C 0.9600
C10 H10B 0.9600
C10 H10A 0.9600
C11 C12 1.477(3)
C12 H12C 0.9600
C12 H12B 0.9600
C12 H12A 0.9600

loop_
_geom_torsion_atom_site_label_1
_geom_torsion_atom_site_label_2
_geom_torsion_atom_site_label_3
_geom_torsion_atom_site_label_4
_geom_torsion
C11 O1 N1 C7 -0.6(3)
C6 C1 C2 C3 -1.9(7)
C1 C2 C3 C4 2.9(7)
C2 C3 C4 C5 -2.5(7)
C3 C4 C5 C6 1.0(8)
C2 C1 C6 C5 0.4(6)
C2 C1 C6 C7 -179.6(4)
C4 C5 C6 C1 0.1(7)
C4 C5 C6 C7 -179.9(4)
O1 N1 C7 C8 0.9(3)
O1 N1 C7 C6 -178.2(2)
C1 C6 C7 N1 -85.0(4)
C5 C6 C7 N1 95.1(4)
C1 C6 C7 C8 96.2(4)
C5 C6 C7 C8 -83.8(4)
N1 C7 C8 C11 -0.9(3)
C6 C7 C8 C11 178.0(2)
N1 C7 C8 C9 179.0(2)
C6 C7 C8 C9 -2.1(4)
C11 C8 C9 O2 3.5(4)
C7 C8 C9 O2 -176.3(3)
C11 C8 C9 C10 -176.9(2)
C7 C8 C9 C10 3.3(4)
N1 O1 C11 C8 0.1(3)
N1 O1 C11 C12 179.3(2)
C7 C8 C11 O1 0.4(3)
C9 C8 C11 O1 -179.4(2)
C7 C8 C11 C12 -178.6(3)
C9 C8 C11 C12 1.5(4)

loop_
_cod_related_entry_id
_cod_related_entry_database
_cod_related_entry_code
1 ChemSpider 281961
